data_2220258
loop_
_publ_author_name
'\,Sahin, Ertan'
'Kishali, Nurhan'
'Kara, Yunus'

_publ_section_title
;
 <i>rac</i>-3,4-<i>trans</i>-Dichloro-1,2,3,4-tetrahydro-2-naphthyl
 acetate
;
_journal_coeditor_code KP2181
_journal_issue 12
_journal_name_full 'Acta Crystallographica Section E'
_journal_page_first o2269
_journal_paper_doi 10.1107/S1600536808035563
_journal_volume 64
_journal_year 2008
_chemical_formula_iupac 'C12 H12 Cl2 O2'
_chemical_formula_moiety 'C12 H12 Cl2 O2'
_chemical_formula_sum 'C12 H12 Cl2 O2'
_chemical_formula_weight 259.12
_chemical_name_systematic
;
rac-3,4-<i>trans</i>-Dichloro-1,2,3,4-tetrahydro-2-naphthyl acetate
;
_space_group_IT_number 14
_symmetry_cell_setting monoclinic
_symmetry_space_group_name_Hall '-P 2ybc'
_symmetry_space_group_name_H-M 'P 1 21/c 1'
_audit_creation_method 'WinGX routine CIF_UPDATE'
_cell_angle_alpha 90
_cell_angle_beta 101.040(5)
_cell_angle_gamma 90
_cell_formula_units_Z 4
_cell_length_a 12.931(5)
_cell_length_b 12.478(5)
_cell_length_c 7.441(4)
_cell_measurement_reflns_used 6382
_cell_measurement_temperature 293(2)
_cell_measurement_theta_max 30.5843
_cell_measurement_theta_min 2.2888
_cell_volume 1178.4(9)
_computing_cell_refinement 'CrystalClear (Rigaku/MSC, 2005)'
_computing_data_collection 'CrystalClear (Rigaku/MSC, 2005)'
_computing_data_reduction 'CrystalClear (Rigaku/MSC, 2005)'
_computing_molecular_graphics 'ORTEP-3 for Windows (Farrugia, 1997)'
_computing_publication_material 'WinGX (Farrugia, 1999)'
_computing_structure_refinement 'SHELXL97 (Sheldrick, 2008)'
_computing_structure_solution 'SHELXS97 (Sheldrick, 2008)'
_diffrn_measured_fraction_theta_full 0.993
_diffrn_measured_fraction_theta_max 0.993
_diffrn_measurement_device
;
Rigaku R-AXIS conversion
;
_diffrn_measurement_method dtprofit.ref
_diffrn_radiation_type MoK\a
_diffrn_radiation_wavelength 0.71073
_diffrn_reflns_av_R_equivalents 0.0828
_diffrn_reflns_limit_h_max 18
_diffrn_reflns_limit_h_min -18
_diffrn_reflns_limit_k_max 17
_diffrn_reflns_limit_k_min -17
_diffrn_reflns_limit_l_max 10
_diffrn_reflns_limit_l_min -10
_diffrn_reflns_number 34473
_diffrn_reflns_theta_full 30.67
_diffrn_reflns_theta_max 30.67
_diffrn_reflns_theta_min 2.29
_diffrn_standards_decay_% 3
_diffrn_standards_interval_count 200
_diffrn_standards_number 25
_exptl_absorpt_coefficient_mu 0.532
_exptl_absorpt_correction_T_max 0.898
_exptl_absorpt_correction_T_min 0.897
_exptl_absorpt_correction_type multi-scan
_exptl_absorpt_process_details '(Blessing, 1995)'
_exptl_crystal_colour 'pale white'
_exptl_crystal_density_diffrn 1.461
_exptl_crystal_density_method 'not measured'
_exptl_crystal_description needle
_exptl_crystal_F_000 536
_exptl_crystal_size_max 0.2
_exptl_crystal_size_mid 0.2
_exptl_crystal_size_min 0.2
_refine_diff_density_max 0.21
_refine_diff_density_min -0.337
_refine_ls_extinction_method none
_refine_ls_goodness_of_fit_ref 1.087
_refine_ls_hydrogen_treatment constr
_refine_ls_matrix_type full
_refine_ls_number_parameters 146
_refine_ls_number_reflns 3627
_refine_ls_number_restraints 0
_refine_ls_restrained_S_all 1.087
_refine_ls_R_factor_gt 0.0634
_refine_ls_shift/su_max 0
_refine_ls_structure_factor_coef Fsqd
_refine_ls_weighting_details 'calc w=1/[\s^2^(Fo^2^)+(0.0549P)^2^+0.2956P] where P=(Fo^2^+2Fc^2^)/3'
_refine_ls_weighting_scheme calc
_refine_ls_wR_factor_ref 0.1543
_reflns_number_gt 2486
_reflns_number_total 3627
_reflns_threshold_expression I>2\s(I)
_cod_data_source_file kp2181.cif
_cod_data_source_block I
_cod_depositor_comments
;
The following automatic conversions were performed:
'_exptl_absorpt_correction_type' value 'Multi-scan' changed to
'multi-scan' according to
'/home/saulius/struct/CIF-dictionaries/cif_core.dic' dictionary named
'cif_core.dic' version 2.4.1 from 2010-06-29.

Automatic conversion script
Id: cif_fix_enum 1527 2010-12-29 10:47:43Z saulius 

The following automatic conversions were performed:

'_exptl_absorpt_correction_type' value 'Multi-scan' changed to
'multi-scan' according to
/home/saulius/struct/CIF-dictionaries/cif_core.dic dictionary named
'cif_core.dic' version 2.4.1 from 2010-06-29.

Automatic conversion script
Id: cif_fix_values 1715 2011-07-08 13:25:40Z adriana 
;
_cod_original_sg_symbol_H-M 'P 21/c'
_cod_database_code 2220258
_cod_database_fobs_code 2220258

loop_
_symmetry_equiv_pos_as_xyz
'x, y, z'
'-x, y+1/2, -z+1/2'
'-x, -y, -z'
'x, -y-1/2, z-1/2'

loop_
_atom_site_type_symbol
_atom_site_label
_atom_site_fract_x
_atom_site_fract_y
_atom_site_fract_z
_atom_site_U_iso_or_equiv
_atom_site_adp_type
_atom_site_calc_flag
_atom_site_refinement_flags
_atom_site_occupancy
Cl Cl1 0.22319(6) 0.59964(5) 0.18471(9) 0.0666(2) Uani d . 1
Cl Cl2 0.12465(5) 0.59224(5) 0.70388(10) 0.0667(2) Uani d . 1
O O1 0.13535(12) 0.35895(13) 0.5577(2) 0.0535(4) Uani d . 1
O O2 0.23303(14) 0.22818(15) 0.4683(3) 0.0722(5) Uani d . 1
C C1 0.34102(17) 0.62147(18) 0.5296(3) 0.0486(5) Uani d . 1
C C2 0.40917(19) 0.7052(2) 0.5078(3) 0.0580(6) Uani d . 1
H H2 0.3843 0.7623 0.4315 0.07 Uiso calc R 1
C C3 0.5123(2) 0.7044(2) 0.5973(4) 0.0646(7) Uani d . 1
H H3 0.5573 0.7601 0.5804 0.078 Uiso calc R 1
C C4 0.5489(2) 0.6200(2) 0.7129(4) 0.0636(7) Uani d . 1
H H4 0.6184 0.6197 0.7756 0.076 Uiso calc R 1
C C5 0.48316(19) 0.5365(2) 0.7357(3) 0.0577(6) Uani d . 1
H H5 0.5089 0.4802 0.8135 0.069 Uiso calc R 1
C C6 0.37804(17) 0.53492(18) 0.6436(3) 0.0478(5) Uani d . 1
C C7 0.30921(18) 0.44074(19) 0.6704(3) 0.0533(5) Uani d . 1
H H7A 0.3489 0.3748 0.6696 0.064 Uiso calc R 1
H H7B 0.2883 0.4467 0.7884 0.064 Uiso calc R 1
C C8 0.21251(17) 0.43671(18) 0.5214(3) 0.0483(5) Uani d . 1
H H8 0.2343 0.4166 0.4069 0.058 Uiso calc R 1
C C9 0.15676(17) 0.54420(18) 0.4929(3) 0.0496(5) Uani d . 1
H H9 0.0921 0.5369 0.4005 0.06 Uiso calc R 1
C C10 0.22906(18) 0.62559(18) 0.4281(3) 0.0512(5) Uani d . 1
H H10 0.2012 0.6975 0.4416 0.061 Uiso calc R 1
C C11 0.15545(19) 0.25602(19) 0.5198(3) 0.0546(6) Uani d . 1
C C12 0.0677(2) 0.1837(2) 0.5466(4) 0.0707(7) Uani d . 1
H H12A 0.0407 0.2066 0.6519 0.106 Uiso calc R 1
H H12B 0.0934 0.1116 0.5648 0.106 Uiso calc R 1
H H12C 0.0124 0.1865 0.4402 0.106 Uiso calc R 1

loop_
_atom_site_aniso_label
_atom_site_aniso_U_11
_atom_site_aniso_U_22
_atom_site_aniso_U_33
_atom_site_aniso_U_12
_atom_site_aniso_U_13
_atom_site_aniso_U_23
Cl1 0.0761(5) 0.0694(4) 0.0518(4) -0.0055(3) 0.0059(3) 0.0081(3)
Cl2 0.0632(4) 0.0683(4) 0.0735(5) 0.0053(3) 0.0256(3) -0.0070(3)
O1 0.0468(9) 0.0490(9) 0.0664(10) -0.0052(7) 0.0152(8) 0.0032(7)
O2 0.0656(11) 0.0582(11) 0.0966(15) -0.0020(9) 0.0247(10) -0.0128(10)
C1 0.0485(12) 0.0474(11) 0.0511(12) -0.0018(9) 0.0125(10) -0.0053(9)
C2 0.0639(15) 0.0509(13) 0.0615(14) -0.0085(11) 0.0179(12) -0.0030(11)
C3 0.0614(15) 0.0659(16) 0.0701(16) -0.0204(12) 0.0216(13) -0.0162(13)
C4 0.0460(13) 0.0794(18) 0.0653(16) -0.0074(12) 0.0108(12) -0.0163(13)
C5 0.0487(13) 0.0634(15) 0.0601(14) 0.0002(11) 0.0082(11) -0.0047(11)
C6 0.0444(11) 0.0518(12) 0.0482(12) -0.0019(9) 0.0114(9) -0.0028(9)
C7 0.0474(12) 0.0509(12) 0.0605(14) 0.0011(10) 0.0076(11) 0.0062(11)
C8 0.0430(11) 0.0455(11) 0.0579(13) -0.0031(9) 0.0131(10) 0.0016(10)
C9 0.0438(11) 0.0513(12) 0.0532(12) 0.0022(9) 0.0083(10) -0.0018(10)
C10 0.0533(13) 0.0455(11) 0.0544(13) 0.0019(9) 0.0094(10) 0.0015(10)
C11 0.0545(13) 0.0508(13) 0.0566(14) -0.0052(10) 0.0055(11) 0.0025(10)
C12 0.0676(16) 0.0600(16) 0.0823(19) -0.0171(13) 0.0092(14) 0.0069(14)

loop_
_atom_type_symbol
_atom_type_description
_atom_type_scat_dispersion_real
_atom_type_scat_dispersion_imag
_atom_type_scat_source
C C 0.0033 0.0016 'International Tables Vol C Tables 4.2.6.8 and 6.1.1.4'
H H 0 0 'International Tables Vol C Tables 4.2.6.8 and 6.1.1.4'
Cl Cl 0.1484 0.1585 'International Tables Vol C Tables 4.2.6.8 and 6.1.1.4'
O O 0.0106 0.006 'International Tables Vol C Tables 4.2.6.8 and 6.1.1.4'

loop_
_geom_angle_atom_site_label_1
_geom_angle_atom_site_label_2
_geom_angle_atom_site_label_3
_geom_angle
C11 O1 C8 115.45(18)
C8 C9 C10 109.28(18)
C8 C9 Cl2 110.77(17)
C10 C9 Cl2 108.22(16)
C8 C9 H9 109.5
C10 C9 H9 109.5
Cl2 C9 H9 109.5
C1 C6 C5 118.2(2)
C1 C6 C7 122.58(19)
C5 C6 C7 119.2(2)
C2 C1 C6 119.8(2)
C2 C1 C10 119.1(2)
C6 C1 C10 121.1(2)
O2 C11 O1 123.5(2)
O2 C11 C12 125.1(2)
O1 C11 C12 111.4(2)
C8 C7 C6 110.88(19)
C8 C7 H7A 109.5
C6 C7 H7A 109.5
C8 C7 H7B 109.5
C6 C7 H7B 109.5
H7A C7 H7B 108.1
O1 C8 C7 112.88(18)
O1 C8 C9 106.93(17)
C7 C8 C9 112.26(19)
O1 C8 H8 108.2
C7 C8 H8 108.2
C9 C8 H8 108.2
C1 C10 C9 114.21(19)
C1 C10 Cl1 110.26(16)
C9 C10 Cl1 106.55(16)
C1 C10 H10 108.6
C9 C10 H10 108.6
Cl1 C10 H10 108.6
C5 C4 C3 120.4(2)
C5 C4 H4 119.8
C3 C4 H4 119.8
C4 C5 C6 121.0(2)
C4 C5 H5 119.5
C6 C5 H5 119.5
C3 C2 C1 121.0(2)
C3 C2 H2 119.5
C1 C2 H2 119.5
C2 C3 C4 119.5(2)
C2 C3 H3 120.3
C4 C3 H3 120.3
C11 C12 H12A 109.5
C11 C12 H12B 109.5
H12A C12 H12B 109.5
C11 C12 H12C 109.5
H12A C12 H12C 109.5
H12B C12 H12C 109.5

loop_
_geom_bond_atom_site_label_1
_geom_bond_atom_site_label_2
_geom_bond_distance
Cl1 C10 1.827(3)
Cl2 C9 1.802(3)
O1 C11 1.351(3)
O1 C8 1.454(3)
C9 C8 1.518(3)
C9 C10 1.520(3)
C9 H9 0.98
C6 C1 1.400(3)
C6 C5 1.401(3)
C6 C7 1.510(3)
C1 C2 1.396(3)
C1 C10 1.500(3)
O2 C11 1.192(3)
C11 C12 1.493(3)
C7 C8 1.504(3)
C7 H7A 0.97
C7 H7B 0.97
C8 H8 0.98
C10 H10 0.98
C4 C5 1.376(4)
C4 C3 1.385(4)
C4 H4 0.93
C5 H5 0.93
C2 C3 1.372(4)
C2 H2 0.93
C3 H3 0.93
C12 H12A 0.96
C12 H12B 0.96
C12 H12C 0.96

loop_
_geom_torsion_atom_site_label_1
_geom_torsion_atom_site_label_2
_geom_torsion_atom_site_label_3
_geom_torsion_atom_site_label_4
_geom_torsion
C5 C6 C1 C2 1.2(3)
C7 C6 C1 C2 -178.7(2)
C5 C6 C1 C10 -179.4(2)
C7 C6 C1 C10 0.6(3)
C8 O1 C11 O2 3.4(3)
C8 O1 C11 C12 -175.2(2)
C1 C6 C7 C8 17.2(3)
C5 C6 C7 C8 -162.8(2)
C11 O1 C8 C7 -79.8(2)
C11 O1 C8 C9 156.3(2)
C6 C7 C8 O1 -170.16(18)
C6 C7 C8 C9 -49.2(3)
C10 C9 C8 O1 -172.10(18)
Cl2 C9 C8 O1 68.8(2)
C10 C9 C8 C7 63.6(2)
Cl2 C9 C8 C7 -55.5(2)
C2 C1 C10 C9 -167.4(2)
C6 C1 C10 C9 13.3(3)
C2 C1 C10 Cl1 72.7(2)
C6 C1 C10 Cl1 -106.6(2)
C8 C9 C10 C1 -43.7(3)
Cl2 C9 C10 C1 77.0(2)
C8 C9 C10 Cl1 78.3(2)
Cl2 C9 C10 Cl1 -161.00(12)
C3 C4 C5 C6 -0.2(4)
C1 C6 C5 C4 -1.0(3)
C7 C6 C5 C4 179.0(2)
C6 C1 C2 C3 -0.3(4)
C10 C1 C2 C3 -179.6(2)
C1 C2 C3 C4 -0.9(4)
C5 C4 C3 C2 1.2(4)
